data_2211003
loop_
_publ_author_name
'Jeannie Bee-Jan Teh'
'P. S. Patil'
'Hoong-Kun Fun'
'S. M. Dharmaprakash'
'Ibrahim Abdul Razak'
'Balakrishna Kalluraya'

_publ_section_title
;
 1,5-(4-Dichlorophenyl)-3-(2,5-dimethoxyphenyl)pentane-1,5-dione
;
_journal_coeditor_code GA2012
_journal_issue 11
_journal_name_full 'Acta Crystallographica Section E'
_journal_page_first o5024
_journal_page_last o5026
_journal_paper_doi 10.1107/S1600536806039638
_journal_volume 62
_journal_year 2006
_chemical_formula_iupac 'C25 H22 Cl2 O4'
_chemical_formula_moiety 'C25 H22 Cl2 O4'
_chemical_formula_sum 'C25 H22 Cl2 O4'
_chemical_formula_weight 457.33
_chemical_name_systematic
;
1,5-(4-Dichlorophenyl)-3-(2,5-dimethoxyphenyl)pentane-1,5-dione
;
_space_group_IT_number 14
_symmetry_cell_setting monoclinic
_symmetry_space_group_name_Hall '-P 2ybc'
_symmetry_space_group_name_H-M 'P 1 21/c 1'
_atom_sites_solution_hydrogens geom
_atom_sites_solution_primary direct
_atom_sites_solution_secondary difmap
_audit_creation_method SHELXL-97
_cell_angle_alpha 90.00
_cell_angle_beta 96.104(2)
_cell_angle_gamma 90.00
_cell_formula_units_Z 4
_cell_length_a 23.4679(8)
_cell_length_b 5.6373(2)
_cell_length_c 16.5149(5)
_cell_measurement_reflns_used 5632
_cell_measurement_temperature 100.00(10)
_cell_measurement_theta_max 30.11
_cell_measurement_theta_min 2.48
_cell_volume 2172.46(13)
_computing_cell_refinement APEX2
_computing_data_collection 'APEX2 (Bruker, 2005)'
_computing_data_reduction 'SAINT (Bruker, 2005)'
_computing_molecular_graphics SHELXTL
_computing_publication_material
;
SHELXTL and PLATON (Spek, 2003)
;
_computing_structure_refinement SHELXTL
_computing_structure_solution 'SHELXTL (Sheldrick, 1998)'
_diffrn_ambient_temperature 297(2)
_diffrn_detector_area_resol_mean 8.33
_diffrn_measured_fraction_theta_full 0.997
_diffrn_measured_fraction_theta_max 0.997
_diffrn_measurement_device_type
;
Brucker SMART APEX2 CCD area-detector
;
_diffrn_measurement_method \w
_diffrn_radiation_monochromator graphite
_diffrn_radiation_source 'fine-focus sealed tube'
_diffrn_radiation_type MoK\a
_diffrn_radiation_wavelength 0.71073
_diffrn_reflns_av_R_equivalents 0.0336
_diffrn_reflns_av_sigmaI/netI 0.0521
_diffrn_reflns_limit_h_max 29
_diffrn_reflns_limit_h_min -33
_diffrn_reflns_limit_k_max 7
_diffrn_reflns_limit_k_min -7
_diffrn_reflns_limit_l_max 21
_diffrn_reflns_limit_l_min -23
_diffrn_reflns_number 17945
_diffrn_reflns_theta_full 30.11
_diffrn_reflns_theta_max 30.11
_diffrn_reflns_theta_min 2.48
_diffrn_standards_number 0
_exptl_absorpt_coefficient_mu 0.329
_exptl_absorpt_correction_T_max 0.9211
_exptl_absorpt_correction_T_min 0.6877
_exptl_absorpt_correction_type multi-scan
_exptl_absorpt_process_details '(SADABS; Bruker, 2005)'
_exptl_crystal_colour Yellow
_exptl_crystal_density_diffrn 1.398
_exptl_crystal_density_method 'not measured'
_exptl_crystal_description Block
_exptl_crystal_F_000 952
_exptl_crystal_size_max 0.44
_exptl_crystal_size_mid 0.26
_exptl_crystal_size_min 0.25
_refine_diff_density_max 0.429
_refine_diff_density_min -0.428
_refine_ls_extinction_method none
_refine_ls_goodness_of_fit_ref 1.023
_refine_ls_hydrogen_treatment constr
_refine_ls_matrix_type full
_refine_ls_number_parameters 282
_refine_ls_number_reflns 6368
_refine_ls_number_restraints 0
_refine_ls_restrained_S_all 1.023
_refine_ls_R_factor_all 0.0825
_refine_ls_R_factor_gt 0.0505
_refine_ls_shift/su_max 0.000
_refine_ls_shift/su_mean 0.000
_refine_ls_structure_factor_coef Fsqd
_refine_ls_weighting_details 'calc w=1/[\s^2^(Fo^2^)+(0.0498P)^2^+1.0313P] where P=(Fo^2^+2Fc^2^)/3'
_refine_ls_weighting_scheme calc
_refine_ls_wR_factor_gt 0.1052
_refine_ls_wR_factor_ref 0.1196
_reflns_number_gt 4444
_reflns_number_total 6368
_reflns_threshold_expression I>2\s(I)
_cod_data_source_file ga2012.cif
_cod_data_source_block I
_cod_depositor_comments
;
The following automatic conversions were performed:
'_symmetry_cell_setting' value 'Monoclinic' changed to 'monoclinic'
according to '/home/saulius/struct/CIF-dictionaries/cif_core.dic'
dictionary named 'cif_core.dic' version 2.4.1 from 2010-06-29.

Automatic conversion script
Id: cif_fix_enum 1527 2010-12-29 10:47:43Z saulius 

The following automatic conversions were performed:

'_symmetry_cell_setting' value 'Monoclinic' changed to 'monoclinic'
according to /home/saulius/struct/CIF-dictionaries/cif_core.dic
dictionary named 'cif_core.dic' version 2.4.1 from 2010-06-29.

Automatic conversion script
Id: cif_fix_values 1715 2011-07-08 13:25:40Z adriana 
;
_cod_original_sg_symbol_H-M 'P 21/c'
_cod_database_code 2211003
_cod_database_fobs_code 2211003

loop_
_symmetry_equiv_pos_as_xyz
'x, y, z'
'-x, y+1/2, -z+1/2'
'-x, -y, -z'
'x, -y-1/2, z-1/2'

loop_
_atom_site_type_symbol
_atom_site_label
_atom_site_fract_x
_atom_site_fract_y
_atom_site_fract_z
_atom_site_U_iso_or_equiv
_atom_site_adp_type
_atom_site_calc_flag
_atom_site_refinement_flags
_atom_site_occupancy
Cl Cl1 0.535129(18) 0.13690(8) 0.37036(3) 0.02271(11) Uani d . 1
Cl Cl2 -0.06985(2) 1.03452(11) 0.33895(5) 0.04964(19) Uani d . 1
O O1 0.33355(5) 0.9629(2) 0.39470(7) 0.0234(3) Uani d . 1
O O2 0.19103(6) 1.3261(2) 0.51038(9) 0.0281(3) Uani d . 1
O O3 0.33272(5) 1.2510(2) 0.64602(7) 0.0238(3) Uani d . 1
O O4 0.18008(6) 0.6291(3) 0.76616(8) 0.0275(3) Uani d . 1
C C1 0.42556(8) 0.6789(4) 0.36251(11) 0.0221(4) Uani d . 1
H H1A 0.4183 0.8157 0.3317 0.027 Uiso calc R 1
C C2 0.46977(7) 0.5308(4) 0.34601(11) 0.0213(4) Uani d . 1
H H2A 0.4924 0.5676 0.3048 0.026 Uiso calc R 1
C C3 0.47990(7) 0.3268(3) 0.39185(10) 0.0188(4) Uani d . 1
C C4 0.44730(8) 0.2694(3) 0.45403(11) 0.0206(4) Uani d . 1
H H4A 0.4547 0.1317 0.4843 0.025 Uiso calc R 1
C C5 0.40328(7) 0.4207(3) 0.47054(11) 0.0202(4) Uani d . 1
H H5A 0.3813 0.3845 0.5126 0.024 Uiso calc R 1
C C6 0.39157(7) 0.6261(3) 0.42483(10) 0.0174(3) Uani d . 1
C C7 0.34506(7) 0.7967(3) 0.44051(10) 0.0181(4) Uani d . 1
C C8 0.31507(7) 0.7621(3) 0.51653(10) 0.0187(4) Uani d . 1
H H8A 0.3438 0.7528 0.5632 0.022 Uiso calc R 1
H H8B 0.2949 0.6116 0.5124 0.022 Uiso calc R 1
C C9 0.27235(7) 0.9579(3) 0.53198(10) 0.0174(4) Uani d . 1
H H9A 0.2899 1.1108 0.5210 0.021 Uiso calc R 1
C C10 0.21687(7) 0.9341(3) 0.47467(10) 0.0185(4) Uani d . 1
H H10A 0.2265 0.9230 0.4191 0.022 Uiso calc R 1
H H10B 0.1980 0.7875 0.4871 0.022 Uiso calc R 1
C C11 0.17557(7) 1.1367(3) 0.48015(10) 0.0197(4) Uani d . 1
C C12 0.11458(7) 1.1033(3) 0.44513(11) 0.0206(4) Uani d . 1
C C13 0.07488(9) 1.2800(4) 0.45717(14) 0.0330(5) Uani d . 1
H H13A 0.0866 1.4139 0.4873 0.040 Uiso calc R 1
C C14 0.01816(9) 1.2592(4) 0.42490(15) 0.0389(6) Uani d . 1
H H14A -0.0082 1.3773 0.4337 0.047 Uiso calc R 1
C C15 0.00122(8) 1.0612(4) 0.37963(14) 0.0320(5) Uani d . 1
C C16 0.03955(8) 0.8844(4) 0.36558(13) 0.0302(5) Uani d . 1
H H16A 0.0277 0.7533 0.3340 0.036 Uiso calc R 1
C C17 0.09627(8) 0.9052(4) 0.39940(12) 0.0256(4) Uani d . 1
H H17A 0.1222 0.7851 0.3913 0.031 Uiso calc R 1
C C18 0.26221(7) 0.9530(3) 0.62172(10) 0.0170(3) Uani d . 1
C C19 0.29287(7) 1.1054(3) 0.67708(10) 0.0183(4) Uani d . 1
C C20 0.28315(8) 1.1049(3) 0.75925(10) 0.0212(4) Uani d . 1
H H20A 0.3027 1.2104 0.7955 0.025 Uiso calc R 1
C C21 0.24429(8) 0.9465(3) 0.78612(10) 0.0210(4) Uani d . 1
H H21A 0.2371 0.9484 0.8404 0.025 Uiso calc R 1
C C22 0.21599(7) 0.7850(3) 0.73277(11) 0.0199(4) Uani d . 1
C C23 0.22455(7) 0.7906(3) 0.65037(10) 0.0192(4) Uani d . 1
H H23A 0.2049 0.6848 0.6144 0.023 Uiso calc R 1
C C24 0.36322(8) 1.4097(4) 0.70231(11) 0.0264(4) Uani d . 1
H H24A 0.3905 1.4979 0.6751 0.040 Uiso calc R 1
H H24B 0.3829 1.3208 0.7463 0.040 Uiso calc R 1
H H24C 0.3367 1.5174 0.7234 0.040 Uiso calc R 1
C C25 0.15426(8) 0.4457(4) 0.71485(12) 0.0271(4) Uani d . 1
H H25A 0.1334 0.3403 0.7465 0.041 Uiso calc R 1
H H25B 0.1835 0.3587 0.6913 0.041 Uiso calc R 1
H H25C 0.1285 0.5151 0.6723 0.041 Uiso calc R 1

loop_
_atom_site_aniso_label
_atom_site_aniso_U_11
_atom_site_aniso_U_22
_atom_site_aniso_U_33
_atom_site_aniso_U_12
_atom_site_aniso_U_13
_atom_site_aniso_U_23
Cl1 0.0234(2) 0.0223(2) 0.0237(2) 0.00050(18) 0.00839(16) 0.0001(2)
Cl2 0.0238(2) 0.0369(3) 0.0845(5) -0.0007(2) -0.0117(3) -0.0026(3)
O1 0.0266(6) 0.0241(7) 0.0201(6) 0.0014(6) 0.0050(5) 0.0062(6)
O2 0.0286(7) 0.0185(7) 0.0358(8) 0.0008(6) -0.0029(6) -0.0053(6)
O3 0.0277(7) 0.0255(7) 0.0182(6) -0.0130(6) 0.0028(5) -0.0005(6)
O4 0.0323(7) 0.0287(8) 0.0225(6) -0.0132(6) 0.0078(5) 0.0003(6)
C1 0.0246(8) 0.0236(10) 0.0184(8) -0.0003(8) 0.0036(7) 0.0076(8)
C2 0.0224(8) 0.0258(10) 0.0166(8) -0.0007(8) 0.0062(7) 0.0035(8)
C3 0.0190(8) 0.0202(9) 0.0172(8) -0.0017(7) 0.0021(6) -0.0035(8)
C4 0.0248(9) 0.0186(9) 0.0190(8) -0.0007(7) 0.0048(7) 0.0037(8)
C5 0.0216(8) 0.0212(10) 0.0187(8) -0.0022(7) 0.0064(7) 0.0023(8)
C6 0.0183(7) 0.0188(9) 0.0148(7) -0.0019(7) 0.0004(6) -0.0003(8)
C7 0.0180(8) 0.0211(9) 0.0149(8) -0.0027(7) 0.0006(6) -0.0005(8)
C8 0.0193(8) 0.0206(9) 0.0163(8) -0.0003(7) 0.0020(6) 0.0012(8)
C9 0.0206(8) 0.0175(9) 0.0142(8) -0.0022(7) 0.0026(6) -0.0001(7)
C10 0.0207(8) 0.0177(9) 0.0171(8) -0.0005(7) 0.0015(6) -0.0029(7)
C11 0.0228(8) 0.0186(9) 0.0176(8) -0.0007(7) 0.0016(6) 0.0000(8)
C12 0.0213(8) 0.0191(9) 0.0216(9) -0.0010(7) 0.0027(7) 0.0008(8)
C13 0.0269(10) 0.0239(11) 0.0467(13) 0.0025(9) -0.0029(9) -0.0102(10)
C14 0.0261(10) 0.0284(12) 0.0612(15) 0.0074(9) 0.0007(10) -0.0085(12)
C15 0.0208(9) 0.0282(11) 0.0458(12) -0.0009(8) -0.0025(8) 0.0012(11)
C16 0.0270(9) 0.0260(11) 0.0366(11) -0.0047(9) -0.0008(8) -0.0078(10)
C17 0.0232(9) 0.0251(11) 0.0291(10) 0.0011(8) 0.0052(7) -0.0052(9)
C18 0.0197(8) 0.0161(9) 0.0155(8) 0.0014(7) 0.0027(6) 0.0014(7)
C19 0.0206(8) 0.0163(9) 0.0182(8) -0.0020(7) 0.0028(6) 0.0022(7)
C20 0.0262(9) 0.0209(10) 0.0161(8) -0.0035(8) -0.0003(7) -0.0011(8)
C21 0.0256(8) 0.0228(10) 0.0149(8) 0.0000(8) 0.0041(7) 0.0020(8)
C22 0.0206(8) 0.0190(9) 0.0204(8) -0.0017(7) 0.0041(7) 0.0053(8)
C23 0.0206(8) 0.0191(9) 0.0177(8) -0.0024(7) 0.0019(6) -0.0014(8)
C24 0.0287(9) 0.0268(11) 0.0224(9) -0.0121(8) -0.0028(7) 0.0016(9)
C25 0.0295(10) 0.0219(10) 0.0304(10) -0.0083(8) 0.0051(8) 0.0010(9)

loop_
_atom_type_symbol
_atom_type_description
_atom_type_scat_dispersion_real
_atom_type_scat_dispersion_imag
_atom_type_scat_source
C C 0.0033 0.0016 'International Tables Vol C Tables 4.2.6.8 and 6.1.1.4'
H H 0.0000 0.0000 'International Tables Vol C Tables 4.2.6.8 and 6.1.1.4'
O O 0.0106 0.0060 'International Tables Vol C Tables 4.2.6.8 and 6.1.1.4'
Cl Cl 0.1484 0.1585 'International Tables Vol C Tables 4.2.6.8 and 6.1.1.4'

loop_
_geom_angle_atom_site_label_1
_geom_angle_atom_site_label_2
_geom_angle_atom_site_label_3
_geom_angle
C19 O3 C24 116.27(13)
C22 O4 C25 117.67(14)
C2 C1 C6 121.04(17)
C2 C1 H1A 119.5
C6 C1 H1A 119.5
C1 C2 C3 118.90(16)
C1 C2 H2A 120.5
C3 C2 H2A 120.5
C4 C3 C2 121.63(17)
C4 C3 Cl1 119.27(15)
C2 C3 Cl1 119.10(13)
C3 C4 C5 118.95(17)
C3 C4 H4A 120.5
C5 C4 H4A 120.5
C4 C5 C6 120.79(16)
C4 C5 H5A 119.6
C6 C5 H5A 119.6
C5 C6 C1 118.67(16)
C5 C6 C7 123.03(15)
C1 C6 C7 118.28(16)
O1 C7 C6 120.31(15)
O1 C7 C8 121.49(16)
C6 C7 C8 118.14(15)
C7 C8 C9 114.53(15)
C7 C8 H8A 108.6
C9 C8 H8A 108.6
C7 C8 H8B 108.6
C9 C8 H8B 108.6
H8A C8 H8B 107.6
C18 C9 C8 108.73(14)
C18 C9 C10 112.85(14)
C8 C9 C10 111.25(14)
C18 C9 H9A 107.9
C8 C9 H9A 107.9
C10 C9 H9A 107.9
C11 C10 C9 113.96(15)
C11 C10 H10A 108.8
C9 C10 H10A 108.8
C11 C10 H10B 108.8
C9 C10 H10B 108.8
H10A C10 H10B 107.7
O2 C11 C12 119.97(17)
O2 C11 C10 121.59(16)
C12 C11 C10 118.42(16)
C17 C12 C13 118.63(17)
C17 C12 C11 122.57(17)
C13 C12 C11 118.78(17)
C14 C13 C12 121.0(2)
C14 C13 H13A 119.5
C12 C13 H13A 119.5
C15 C14 C13 119.2(2)
C15 C14 H14A 120.4
C13 C14 H14A 120.4
C14 C15 C16 121.39(18)
C14 C15 Cl2 119.31(16)
C16 C15 Cl2 119.30(17)
C15 C16 C17 118.99(19)
C15 C16 H16A 120.5
C17 C16 H16A 120.5
C12 C17 C16 120.84(18)
C12 C17 H17A 119.6
C16 C17 H17A 119.6
C23 C18 C19 118.95(15)
C23 C18 C9 120.88(16)
C19 C18 C9 120.11(15)
O3 C19 C18 116.34(14)
O3 C19 C20 123.17(16)
C18 C19 C20 120.49(16)
C21 C20 C19 119.57(17)
C21 C20 H20A 120.2
C19 C20 H20A 120.2
C20 C21 C22 120.52(16)
C20 C21 H21A 119.7
C22 C21 H21A 119.7
O4 C22 C21 115.98(15)
O4 C22 C23 124.31(17)
C21 C22 C23 119.70(16)
C18 C23 C22 120.61(17)
C18 C23 H23A 119.7
C22 C23 H23A 119.7
O3 C24 H24A 109.5
O3 C24 H24B 109.5
H24A C24 H24B 109.5
O3 C24 H24C 109.5
H24A C24 H24C 109.5
H24B C24 H24C 109.5
O4 C25 H25A 109.5
O4 C25 H25B 109.5
H25A C25 H25B 109.5
O4 C25 H25C 109.5
H25A C25 H25C 109.5
H25B C25 H25C 109.5

loop_
_geom_bond_atom_site_label_1
_geom_bond_atom_site_label_2
_geom_bond_distance
Cl1 C3 1.7462(18)
Cl2 C15 1.737(2)
O1 C7 1.216(2)
O2 C11 1.218(2)
O3 C19 1.383(2)
O3 C24 1.427(2)
O4 C22 1.373(2)
O4 C25 1.430(2)
C1 C2 1.381(3)
C1 C6 1.399(2)
C1 H1A 0.9300
C2 C3 1.383(3)
C2 H2A 0.9300
C3 C4 1.383(2)
C4 C5 1.389(3)
C4 H4A 0.9300
C5 C6 1.394(3)
C5 H5A 0.9300
C6 C7 1.498(2)
C7 C8 1.516(2)
C8 C9 1.531(2)
C8 H8A 0.9700
C8 H8B 0.9700
C9 C18 1.526(2)
C9 C10 1.532(2)
C9 H9A 0.9800
C10 C11 1.507(2)
C10 H10A 0.9700
C10 H10B 0.9700
C11 C12 1.497(2)
C12 C17 1.390(3)
C12 C13 1.392(3)
C13 C14 1.385(3)
C13 H13A 0.9300
C14 C15 1.378(3)
C14 H14A 0.9300
C15 C16 1.378(3)
C16 C17 1.393(3)
C16 H16A 0.9300
C17 H17A 0.9300
C18 C23 1.390(2)
C18 C19 1.397(2)
C19 C20 1.400(2)
C20 C21 1.383(3)
C20 H20A 0.9300
C21 C22 1.386(3)
C21 H21A 0.9300
C22 C23 1.397(2)
C23 H23A 0.9300
C24 H24A 0.9600
C24 H24B 0.9600
C24 H24C 0.9600
C25 H25A 0.9600
C25 H25B 0.9600
C25 H25C 0.9600

loop_
_geom_hbond_atom_site_label_D
_geom_hbond_atom_site_label_H
_geom_hbond_atom_site_label_A
_geom_hbond_site_symmetry_A
_geom_hbond_distance_DH
_geom_hbond_distance_HA
_geom_hbond_distance_DA
_geom_hbond_angle_DHA
_geom_hbond_publ_flag
C4 H4A Cl1 3_656 0.93 2.83 3.684(2) 154 y
C9 H9A O3 1_555 0.98 2.34 2.778(2) 106 y
C10 H10A O1 1_555 0.97 2.60 3.168(2) 118 y
C20 H20A O1 4_586 0.93 2.52 3.432(2) 167 y
C25 H25B Cg 1_545 0.96 2.84 3.669(2) 145 y

loop_
_geom_torsion_atom_site_label_1
_geom_torsion_atom_site_label_2
_geom_torsion_atom_site_label_3
_geom_torsion_atom_site_label_4
_geom_torsion
C6 C1 C2 C3 0.5(3)
C1 C2 C3 C4 -0.7(3)
C1 C2 C3 Cl1 179.16(14)
C2 C3 C4 C5 0.1(3)
Cl1 C3 C4 C5 -179.71(14)
C3 C4 C5 C6 0.6(3)
C4 C5 C6 C1 -0.8(3)
C4 C5 C6 C7 -179.36(16)
C2 C1 C6 C5 0.2(3)
C2 C1 C6 C7 178.87(16)
C5 C6 C7 O1 -173.95(17)
C1 C6 C7 O1 7.5(3)
C5 C6 C7 C8 8.8(2)
C1 C6 C7 C8 -169.77(16)
O1 C7 C8 C9 -2.9(2)
C6 C7 C8 C9 174.31(15)
C7 C8 C9 C18 -159.60(14)
C7 C8 C9 C10 75.52(19)
C18 C9 C10 C11 64.0(2)
C8 C9 C10 C11 -173.51(14)
C9 C10 C11 O2 18.1(2)
C9 C10 C11 C12 -163.60(15)
O2 C11 C12 C17 170.30(18)
C10 C11 C12 C17 -8.0(3)
O2 C11 C12 C13 -8.2(3)
C10 C11 C12 C13 173.53(18)
C17 C12 C13 C14 0.4(3)
C11 C12 C13 C14 179.0(2)
C12 C13 C14 C15 -0.6(4)
C13 C14 C15 C16 -0.3(4)
C13 C14 C15 Cl2 -179.93(19)
C14 C15 C16 C17 1.3(3)
Cl2 C15 C16 C17 -179.03(16)
C13 C12 C17 C16 0.6(3)
C11 C12 C17 C16 -177.84(18)
C15 C16 C17 C12 -1.5(3)
C8 C9 C18 C23 -80.7(2)
C10 C9 C18 C23 43.2(2)
C8 C9 C18 C19 96.35(19)
C10 C9 C18 C19 -139.72(17)
C24 O3 C19 C18 178.85(16)
C24 O3 C19 C20 -1.8(3)
C23 C18 C19 O3 175.43(16)
C9 C18 C19 O3 -1.7(2)
C23 C18 C19 C20 -4.0(3)
C9 C18 C19 C20 178.91(17)
O3 C19 C20 C21 -177.19(17)
C18 C19 C20 C21 2.2(3)
C19 C20 C21 C22 1.5(3)
C25 O4 C22 C21 -174.30(17)
C25 O4 C22 C23 6.5(3)
C20 C21 C22 O4 177.40(17)
C20 C21 C22 C23 -3.4(3)
C19 C18 C23 C22 2.1(3)
C9 C18 C23 C22 179.19(17)
O4 C22 C23 C18 -179.32(17)
C21 C22 C23 C18 1.5(3)

loop_
_cod_related_entry_id
_cod_related_entry_database
_cod_related_entry_code
1 ChemSpider 21126214
